data_4342960
loop_
_publ_author_name
'Anneser, Markus R.'
'Haslinger, Stefan'
'P\"othig, Alexander'
'Cokoja, Mirza'
'Basset, Jean-Marie'
'K\"uhn, Fritz E'

_publ_section_title
;
 Synthesis and Characterization of an Iron Complex Bearing a Cyclic
 Tetra-N-heterocyclic Carbene Ligand: An Artifical Heme Analogue?
;
_journal_name_full 'Inorganic chemistry'
_journal_page_first 150406075245005
_journal_paper_doi 10.1021/ic503043h
_journal_year 2015
_chemical_compound_source 'see text'
_chemical_formula_moiety 'C16 H16 Fe N9 O, 2(F6 P), C2 H3 N'
_chemical_formula_sum 'C18 H19 F12 Fe N10 O P2'
_chemical_formula_weight 737.22
_space_group_IT_number 14
_symmetry_cell_setting monoclinic
_symmetry_Int_Tables_number 14
_symmetry_space_group_name_Hall '-P 2ybc'
_symmetry_space_group_name_H-M 'P 1 21/c 1'
_atom_sites_solution_hydrogens geom
_atom_sites_solution_primary direct
_atom_sites_solution_secondary difmap
_cell_angle_alpha 90
_cell_angle_beta 98.080(1)
_cell_angle_gamma 90
_cell_formula_units_Z 4
_cell_length_a 8.3260(2)
_cell_length_b 22.1080(5)
_cell_length_c 14.6258(3)
_cell_measurement_reflns_used 9991
_cell_measurement_temperature 123
_cell_measurement_theta_max 25.1580
_cell_measurement_theta_min 2.3179
_cell_volume 2665.46(10)
_computing_cell_refinement 'SAINT (Bruker, 2008b)'
_computing_data_collection 'APEX II Control Software (Bruker, 2008a)'
_computing_data_reduction 'SAINT (Bruker, 2008b)'
_computing_molecular_graphics 'PLATON (Spek, 2011)'
_computing_publication_material 'PLATON (Spek, 2011), enCIFer (Allen, 2004)'
_computing_structure_refinement 'SHELXL97 (Sheldrick, 2008), SHELXLE (Huebschle, 2011)'
_computing_structure_solution 'SHELXS97 (Sheldrick, 2008)'
_diffrn_ambient_temperature 123
_diffrn_detector ' CCD plate '
_diffrn_detector_area_resol_mean 16
_diffrn_measured_fraction_theta_full 1.000
_diffrn_measured_fraction_theta_max 1.000
_diffrn_measurement_device ' \k-geometry diffractometer '
_diffrn_measurement_device_type ' Bruker APEX-II CCD '
_diffrn_measurement_method ' phi- and omega-rotation '
_diffrn_radiation_monochromator graphite
_diffrn_radiation_probe x-ray
_diffrn_radiation_source 'fine-focus sealed tube'
_diffrn_radiation_type MoK\a
_diffrn_radiation_wavelength 0.71073
_diffrn_reflns_av_R_equivalents 0.0577
_diffrn_reflns_av_sigmaI/netI 0.0309
_diffrn_reflns_limit_h_max 10
_diffrn_reflns_limit_h_min -10
_diffrn_reflns_limit_k_max 26
_diffrn_reflns_limit_k_min -26
_diffrn_reflns_limit_l_max 17
_diffrn_reflns_limit_l_min -17
_diffrn_reflns_number 59682
_diffrn_reflns_reduction_process
;
;
_diffrn_reflns_theta_full 25.38
_diffrn_reflns_theta_max 25.38
_diffrn_reflns_theta_min 1.84
_exptl_absorpt_coefficient_mu 0.807
_exptl_absorpt_correction_T_max 0.880
_exptl_absorpt_correction_T_min 0.709
_exptl_absorpt_correction_type multi-scan
_exptl_absorpt_process_details 'SADABS, Bruker, 2008b'
_exptl_crystal_colour green
_exptl_crystal_density_diffrn 1.837
_exptl_crystal_density_method 'Not Measured'
_exptl_crystal_description fragment
_exptl_crystal_F_000 1476
_exptl_crystal_size_max 0.460
_exptl_crystal_size_mid 0.170
_exptl_crystal_size_min 0.160
_refine_diff_density_max 0.937
_refine_diff_density_min -0.619
_refine_diff_density_rms 0.078
_refine_ls_extinction_method none
_refine_ls_goodness_of_fit_ref 1.025
_refine_ls_hydrogen_treatment constr
_refine_ls_matrix_type full
_refine_ls_number_parameters 398
_refine_ls_number_reflns 4895
_refine_ls_number_restraints 0
_refine_ls_restrained_S_all 1.025
_refine_ls_R_factor_all 0.0591
_refine_ls_R_factor_gt 0.0417
_refine_ls_shift/su_max 0.002
_refine_ls_shift/su_mean 0.000
_refine_ls_structure_factor_coef Fsqd
_refine_ls_weighting_details 'calc w=1/[\s^2^(Fo^2^)+(0.0418P)^2^+5.9214P] where P=(Fo^2^+2Fc^2^)/3'
_refine_ls_weighting_scheme calc
_refine_ls_wR_factor_gt 0.0962
_refine_ls_wR_factor_ref 0.1040
_reflns_number_gt 3898
_reflns_number_total 4895
_reflns_threshold_expression I>2\s(I)
_cod_data_source_file ic503043h_si_001.cif
_cod_data_source_block compound_4_CCDC_1036603
_cod_depositor_comments
;
The following automatic conversions were performed:

'_symmetry_cell_setting' value 'Monoclinic' changed to 'monoclinic'
according to
/usr/data/users/saulius/crontab/automatic-downloads/rss-feeds/ACS/lib/dictionaries/cif_core.dic
dictionary named 'cif_core.dic' version 2.4.2 from 2011-04-26.

Automatic conversion script
Id: cif_fix_values 3271 2015-04-21 07:52:19Z andrius 
;
_cod_original_sg_symbol_H-M 'P 21/c'
_cod_database_code 4342960

loop_
_symmetry_equiv_pos_site_id
_symmetry_equiv_pos_as_xyz
1 x,y,z
2 -x,1/2+y,1/2-z
3 -x,-y,-z
4 x,1/2-y,1/2+z

loop_
_atom_site_aniso_label
_atom_site_aniso_U_11
_atom_site_aniso_U_22
_atom_site_aniso_U_33
_atom_site_aniso_U_23
_atom_site_aniso_U_13
_atom_site_aniso_U_12
Fe1 0.0150(2) 0.0143(2) 0.0142(2) 0.0003(2) 0.0019(2) -0.0003(2)
O1 0.0209(13) 0.0478(17) 0.0437(17) -0.0084(13) 0.0055(11) -0.0134(12)
N1 0.0225(14) 0.0263(15) 0.0168(14) 0.0025(12) 0.0011(11) -0.0018(11)
N2 0.0178(13) 0.0186(14) 0.0205(15) 0.0026(11) -0.0012(11) -0.0015(10)
N3 0.0192(13) 0.0149(13) 0.0222(15) -0.0011(11) 0.0044(11) -0.0003(10)
N4 0.0215(13) 0.0168(13) 0.0163(14) -0.0026(11) 0.0033(11) -0.0007(10)
N5 0.0229(14) 0.0162(14) 0.0171(14) 0.0029(11) 0.0020(11) 0.0007(10)
N6 0.0171(13) 0.0163(13) 0.0189(14) -0.0004(11) 0.0024(10) -0.0001(10)
N7 0.0175(13) 0.0191(14) 0.0189(15) -0.0045(11) -0.0003(11) 0.0015(10)
N8 0.0196(13) 0.0283(16) 0.0159(14) -0.0031(12) 0.0032(11) 0.0000(11)
N9 0.0201(14) 0.0189(14) 0.0163(14) -0.0010(11) 0.0037(11) -0.0002(11)
C1 0.0182(15) 0.0184(16) 0.0199(17) 0.0018(13) 0.0012(13) -0.0029(12)
C2 0.0281(18) 0.036(2) 0.0196(18) 0.0077(16) -0.0050(14) -0.0038(15)
C3 0.0259(18) 0.0294(19) 0.0261(19) 0.0091(16) -0.0069(15) -0.0005(14)
C4 0.0165(15) 0.0214(17) 0.0253(18) -0.0013(14) 0.0001(13) 0.0023(12)
C5 0.0169(15) 0.0126(15) 0.0219(18) 0.0003(13) 0.0030(13) -0.0042(12)
C6 0.0238(17) 0.0195(17) 0.033(2) -0.0068(15) 0.0112(15) 0.0023(13)
C7 0.0274(18) 0.0199(17) 0.0257(19) -0.0037(14) 0.0114(15) -0.0006(13)
C8 0.0284(17) 0.0209(17) 0.0152(17) -0.0026(13) 0.0009(13) -0.0008(13)
C9 0.0129(14) 0.0182(16) 0.0169(16) -0.0013(13) 0.0005(12) -0.0023(12)
C10 0.0306(18) 0.0243(18) 0.0180(17) 0.0069(14) 0.0052(14) -0.0004(14)
C11 0.0266(17) 0.0199(17) 0.0246(18) 0.0085(15) 0.0046(14) 0.0012(14)
C12 0.0264(17) 0.0181(17) 0.0255(18) -0.0026(14) 0.0027(14) 0.0002(13)
C13 0.0153(15) 0.0219(17) 0.0175(17) -0.0015(13) 0.0026(12) -0.0001(12)
C14 0.0236(17) 0.0280(19) 0.030(2) -0.0145(16) 0.0028(14) 0.0024(14)
C15 0.0262(18) 0.037(2) 0.0208(18) -0.0119(16) 0.0033(14) 0.0010(15)
C16 0.0264(17) 0.0315(19) 0.0174(17) 0.0014(15) 0.0057(13) -0.0014(14)
P1 0.0202(4) 0.0235(5) 0.0181(4) -0.0005(4) 0.0027(3) -0.0007(3)
F1 0.0221(10) 0.0447(13) 0.0212(10) 0.0045(9) 0.0039(8) -0.0034(9)
F2 0.0323(12) 0.0691(17) 0.0367(13) 0.0020(12) 0.0177(10) -0.0004(11)
F3 0.0405(12) 0.0367(12) 0.0281(12) 0.0115(10) 0.0051(9) 0.0091(9)
F4 0.0414(12) 0.0332(12) 0.0394(13) -0.0092(10) 0.0038(10) -0.0148(10)
F5 0.0377(12) 0.0426(13) 0.0279(12) 0.0020(10) 0.0012(9) 0.0149(10)
F6 0.0559(14) 0.0319(12) 0.0274(12) -0.0085(9) -0.0023(10) -0.0057(10)
P2 0.0367(6) 0.0215(5) 0.0509(7) 0.0036(4) 0.0080(5) 0.0049(4)
F7 0.0670(16) 0.0341(13) 0.0455(15) 0.0002(11) 0.0142(12) 0.0040(11)
F8 0.094(2) 0.0419(17) 0.107(3) -0.0281(17) 0.0185(19) 0.0169(16)
F9 0.0453(16) 0.0403(16) 0.159(3) -0.0148(18) 0.0151(18) -0.0010(12)
F10 0.146(3) 0.0410(16) 0.0453(17) 0.0024(13) 0.0296(18) 0.0135(17)
F11 0.0343(15) 0.0516(18) 0.160(3) -0.0101(19) -0.0064(17) -0.0072(12)
F12 0.113(3) 0.0425(16) 0.081(2) 0.0279(16) -0.0146(19) 0.0015(16)
N10 0.059(3) 0.0263(19) 0.071(3) -0.0055(18) -0.006(2) 0.0023(17)
C17 0.054(3) 0.0184(19) 0.045(3) -0.0017(17) -0.002(2) 0.0039(18)
C18 0.065(3) 0.036(2) 0.069(3) 0.008(2) 0.028(3) 0.003(2)

loop_
_atom_site_label
_atom_site_type_symbol
_atom_site_thermal_displace_type
_atom_site_fract_x
_atom_site_fract_y
_atom_site_fract_z
_atom_site_occupancy
_atom_site_U_iso_or_equiv
_atom_site_calc_flag
_atom_site_refinement_flags
Fe1 Fe Uani 0.25396(5) 0.42777(2) 0.23422(3) 1.000 0.0145(1) d .
O1 O Uani -0.0582(3) 0.37557(13) 0.19623(19) 1.000 0.0374(9) d .
N1 N Uani 0.3398(3) 0.38908(12) 0.42720(18) 1.000 0.0220(8) d .
N2 N Uani 0.5100(3) 0.35192(12) 0.34645(18) 1.000 0.0193(8) d .
N3 N Uani 0.5248(3) 0.34998(11) 0.18265(18) 1.000 0.0186(8) d .
N4 N Uani 0.3691(3) 0.38381(12) 0.06547(18) 1.000 0.0181(8) d .
N5 N Uani 0.2282(3) 0.47758(11) 0.04730(18) 1.000 0.0188(8) d .
N6 N Uani 0.2112(3) 0.54914(11) 0.14310(18) 1.000 0.0175(8) d .
N7 N Uani 0.2002(3) 0.55172(12) 0.30798(18) 1.000 0.0188(8) d .
N8 N Uani 0.1998(3) 0.48262(12) 0.40988(18) 1.000 0.0212(8) d .
N9 N Uani 0.0736(3) 0.39322(12) 0.21426(18) 1.000 0.0183(8) d .
C1 C Uani 0.3765(4) 0.38720(14) 0.3402(2) 1.000 0.0190(9) d .
C2 C Uani 0.4476(4) 0.35568(16) 0.4872(2) 1.000 0.0287(11) d .
C3 C Uani 0.5550(4) 0.33239(16) 0.4368(2) 1.000 0.0281(11) d .
C4 C Uani 0.6154(4) 0.34480(15) 0.2753(2) 1.000 0.0213(10) d .
C5 C Uani 0.3916(4) 0.38463(13) 0.1584(2) 1.000 0.0171(9) d .
C6 C Uani 0.5844(4) 0.32835(15) 0.1050(2) 1.000 0.0247(10) d .
C7 C Uani 0.4863(4) 0.34905(15) 0.0314(2) 1.000 0.0236(10) d .
C8 C Uani 0.2361(4) 0.41606(14) 0.0115(2) 1.000 0.0217(10) d .
C9 C Uani 0.2292(3) 0.48872(14) 0.1382(2) 1.000 0.0162(9) d .
C10 C Uani 0.2103(4) 0.53028(15) -0.0039(2) 1.000 0.0241(10) d .
C11 C Uani 0.2007(4) 0.57537(15) 0.0561(2) 1.000 0.0236(10) d .
C12 C Uani 0.2186(4) 0.58639(15) 0.2258(2) 1.000 0.0234(10) d .
C13 C Uani 0.2134(4) 0.49121(14) 0.3196(2) 1.000 0.0182(9) d .
C14 C Uani 0.1790(4) 0.58037(16) 0.3899(2) 1.000 0.0273(11) d .
C15 C Uani 0.1790(4) 0.53678(17) 0.4539(2) 1.000 0.0280(11) d .
C16 C Uani 0.1995(4) 0.42235(16) 0.4500(2) 1.000 0.0249(10) d .
P1 P Uani 0.28156(10) 0.46437(4) 0.73752(6) 1.000 0.0206(3) d .
F1 F Uani 0.1389(2) 0.45934(9) 0.80005(13) 1.000 0.0293(6) d .
F2 F Uani 0.4229(3) 0.46906(12) 0.67501(16) 1.000 0.0448(8) d .
F3 F Uani 0.1730(3) 0.51013(10) 0.67000(14) 1.000 0.0351(7) d .
F4 F Uani 0.3559(3) 0.52007(10) 0.79877(15) 1.000 0.0382(7) d .
F5 F Uani 0.3888(2) 0.41907(10) 0.80656(14) 1.000 0.0364(7) d .
F6 F Uani 0.2060(3) 0.40877(10) 0.67677(14) 1.000 0.0392(7) d .
P2 P Uani 0.00332(12) 0.75392(4) 0.54326(8) 1.000 0.0362(3) d .
F7 F Uani -0.0391(3) 0.81044(10) 0.60373(17) 1.000 0.0483(8) d .
F8 F Uani 0.0530(4) 0.69907(12) 0.4843(2) 1.000 0.0806(13) d .
F9 F Uani 0.1909(3) 0.77381(12) 0.5665(3) 1.000 0.0815(13) d .
F10 F Uani -0.0124(4) 0.79743(12) 0.45600(19) 1.000 0.0759(13) d .
F11 F Uani -0.1782(3) 0.73640(13) 0.5229(3) 1.000 0.0839(13) d .
F12 F Uani 0.0287(4) 0.71195(13) 0.6304(2) 1.000 0.0815(13) d .
N10 N Uani 0.5338(5) 0.29781(16) 0.7127(3) 1.000 0.0536(15) d .
C17 C Uani 0.4034(6) 0.28582(17) 0.7233(3) 1.000 0.0400(15) d .
C18 C Uani 0.2382(6) 0.2694(2) 0.7314(4) 1.000 0.0549(16) d .
H2 H Uiso 0.44600 0.35030 0.55150 1.000 0.0340 c R
H3 H Uiso 0.64490 0.30730 0.45860 1.000 0.0340 c R
H4A H Uiso 0.70120 0.37610 0.28370 1.000 0.0260 c R
H4B H Uiso 0.66880 0.30470 0.28210 1.000 0.0260 c R
H6 H Uiso 0.67730 0.30350 0.10430 1.000 0.0300 c R
H7 H Uiso 0.49510 0.34150 -0.03170 1.000 0.0280 c R
H8A H Uiso 0.13270 0.39480 0.01530 1.000 0.0260 c R
H8B H Uiso 0.25320 0.41740 -0.05410 1.000 0.0260 c R
H10 H Uiso 0.20560 0.53380 -0.06900 1.000 0.0290 c R
H11 H Uiso 0.18900 0.61720 0.04190 1.000 0.0280 c R
H12A H Uiso 0.32410 0.60780 0.23570 1.000 0.0280 c R
H12B H Uiso 0.13190 0.61730 0.21600 1.000 0.0280 c R
H14 H Uiso 0.16700 0.62260 0.39900 1.000 0.0330 c R
H15 H Uiso 0.16690 0.54210 0.51700 1.000 0.0340 c R
H16A H Uiso 0.09840 0.40090 0.42520 1.000 0.0300 c R
H16B H Uiso 0.20460 0.42530 0.51790 1.000 0.0300 c R
H18A H Uiso 0.17070 0.30590 0.72740 1.000 0.0830 c R
H18B H Uiso 0.23470 0.24950 0.79100 1.000 0.0830 c R
H18C H Uiso 0.19700 0.24170 0.68130 1.000 0.0830 c R

loop_
_atom_type_symbol
_atom_type_description
_atom_type_scat_dispersion_real
_atom_type_scat_dispersion_imag
_atom_type_scat_source
C C 0.0033 0.0016 ' International Tables Vol C Tables 4.2.6.8 and 6.1.1.4'
H H 0.0000 0.0000 ' International Tables Vol C Tables 4.2.6.8 and 6.1.1.4'
F F 0.0171 0.0103 ' International Tables Vol C Tables 4.2.6.8 and 6.1.1.4'
Fe Fe 0.3463 0.8444 ' International Tables Vol C Tables 4.2.6.8 and 6.1.1.4'
N N 0.0061 0.0033 ' International Tables Vol C Tables 4.2.6.8 and 6.1.1.4'
O O 0.0106 0.0060 ' International Tables Vol C Tables 4.2.6.8 and 6.1.1.4'
P P 0.1023 0.0942 ' International Tables Vol C Tables 4.2.6.8 and 6.1.1.4'

loop_
_geom_angle_atom_site_label_1
_geom_angle_atom_site_label_2
_geom_angle_atom_site_label_3
_geom_angle
_geom_angle_publ_flag
N9 Fe1 C1 106.57(13) yes
N9 Fe1 C5 105.19(13) yes
N9 Fe1 C9 100.93(12) yes
N9 Fe1 C13 102.08(13) yes
C1 Fe1 C5 86.76(13) yes
C1 Fe1 C9 152.50(13) yes
C1 Fe1 C13 86.55(13) yes
C5 Fe1 C9 86.51(12) yes
C5 Fe1 C13 152.71(14) yes
C9 Fe1 C13 87.32(13) yes
F3 P1 F4 89.97(12) yes
F3 P1 F5 179.00(12) yes
F3 P1 F6 89.95(12) yes
F4 P1 F5 89.47(12) yes
F4 P1 F6 179.52(14) yes
F5 P1 F6 90.61(12) yes
F2 P1 F4 90.71(13) yes
F1 P1 F2 179.67(12) yes
F1 P1 F3 89.79(12) yes
F1 P1 F4 89.62(12) yes
F1 P1 F5 89.37(10) yes
F1 P1 F6 89.91(12) yes
F2 P1 F3 90.20(13) yes
F2 P1 F5 90.64(12) yes
F2 P1 F6 89.76(13) yes
F7 P2 F8 177.54(17) yes
F9 P2 F11 178.24(19) yes
F9 P2 F12 88.52(19) yes
F10 P2 F11 91.7(2) yes
F10 P2 F12 176.92(19) yes
F11 P2 F12 91.4(2) yes
F8 P2 F11 91.52(18) yes
F7 P2 F9 87.31(15) yes
F7 P2 F10 88.37(14) yes
F7 P2 F11 90.94(16) yes
F7 P2 F12 91.60(15) yes
F8 P2 F9 90.24(17) yes
F8 P2 F10 91.41(15) yes
F8 P2 F12 88.49(16) yes
F9 P2 F10 88.41(19) yes
C1 N1 C2 111.7(3) yes
C1 N1 C16 121.7(3) yes
C2 N1 C16 126.6(3) yes
C3 N2 C4 122.3(3) yes
C1 N2 C3 110.7(3) yes
C1 N2 C4 125.8(3) yes
C5 N3 C6 110.8(3) yes
C4 N3 C5 125.8(3) yes
C4 N3 C6 122.4(3) yes
C7 N4 C8 126.7(3) yes
C5 N4 C7 111.4(3) yes
C5 N4 C8 122.0(3) yes
C8 N5 C9 121.8(2) yes
C8 N5 C10 126.7(3) yes
C9 N5 C10 111.4(2) yes
C9 N6 C11 111.0(3) yes
C9 N6 C12 127.8(3) yes
C11 N6 C12 120.9(3) yes
C13 N7 C14 111.2(3) yes
C12 N7 C13 127.7(3) yes
C12 N7 C14 121.0(3) yes
C13 N8 C15 111.5(3) yes
C15 N8 C16 126.7(3) yes
C13 N8 C16 121.8(3) yes
Fe1 N9 O1 172.1(3) yes
N1 C1 N2 104.3(3) yes
Fe1 C1 N1 124.9(2) yes
Fe1 C1 N2 130.8(2) yes
N1 C2 C3 106.3(3) yes
N2 C3 C2 107.0(3) yes
N2 C4 N3 111.7(3) yes
Fe1 C5 N3 130.7(2) yes
N3 C5 N4 104.5(3) yes
Fe1 C5 N4 124.8(2) yes
N3 C6 C7 107.0(3) yes
N4 C7 C6 106.3(3) yes
N4 C8 N5 109.3(2) yes
Fe1 C9 N6 130.8(2) yes
N5 C9 N6 104.4(3) yes
Fe1 C9 N5 124.9(2) yes
N5 C10 C11 106.5(3) yes
N6 C11 C10 106.7(3) yes
N6 C12 N7 113.1(3) yes
Fe1 C13 N7 130.8(2) yes
N7 C13 N8 104.2(3) yes
Fe1 C13 N8 124.9(2) yes
N7 C14 C15 106.7(3) yes
N8 C15 C14 106.5(3) yes
N1 C16 N8 108.8(3) yes
N1 C2 H2 127.00 no
C3 C2 H2 127.00 no
N2 C3 H3 126.00 no
C2 C3 H3 127.00 no
N2 C4 H4A 109.00 no
N3 C4 H4B 109.00 no
N2 C4 H4B 109.00 no
N3 C4 H4A 109.00 no
H4A C4 H4B 108.00 no
C7 C6 H6 127.00 no
N3 C6 H6 126.00 no
N4 C7 H7 127.00 no
C6 C7 H7 127.00 no
N4 C8 H8B 110.00 no
N4 C8 H8A 110.00 no
H8A C8 H8B 108.00 no
N5 C8 H8A 110.00 no
N5 C8 H8B 110.00 no
C11 C10 H10 127.00 no
N5 C10 H10 127.00 no
N6 C11 H11 127.00 no
C10 C11 H11 127.00 no
H12A C12 H12B 108.00 no
N6 C12 H12A 109.00 no
N6 C12 H12B 109.00 no
N7 C12 H12A 109.00 no
N7 C12 H12B 109.00 no
N7 C14 H14 127.00 no
C15 C14 H14 127.00 no
N8 C15 H15 127.00 no
C14 C15 H15 127.00 no
H16A C16 H16B 108.00 no
N1 C16 H16A 110.00 no
N1 C16 H16B 110.00 no
N8 C16 H16A 110.00 no
N8 C16 H16B 110.00 no
N10 C17 C18 176.8(5) yes
C17 C18 H18A 109.00 no
C17 C18 H18B 109.00 no
C17 C18 H18C 109.00 no
H18A C18 H18B 110.00 no
H18A C18 H18C 109.00 no
H18B C18 H18C 109.00 no

loop_
_geom_bond_atom_site_label_1
_geom_bond_atom_site_label_2
_geom_bond_distance
_geom_bond_publ_flag
Fe1 N9 1.673(3) yes
Fe1 C1 1.950(3) yes
Fe1 C5 1.952(3) yes
Fe1 C9 1.936(3) yes
Fe1 C13 1.939(3) yes
P1 F2 1.592(3) yes
P1 F3 1.602(2) yes
P1 F4 1.596(2) yes
P1 F5 1.602(2) yes
P1 F6 1.593(2) yes
P1 F1 1.602(2) yes
P2 F7 1.599(3) yes
P2 F8 1.577(3) yes
P2 F10 1.589(3) yes
P2 F11 1.548(3) yes
P2 F12 1.567(3) yes
P2 F9 1.612(3) yes
O1 N9 1.160(4) yes
N1 C1 1.350(4) yes
N1 C16 1.458(4) yes
N1 C2 1.378(4) yes
N2 C1 1.350(4) yes
N2 C3 1.391(4) yes
N2 C4 1.461(4) yes
N3 C4 1.460(4) yes
N3 C5 1.354(4) yes
N3 C6 1.387(4) yes
N4 C8 1.453(4) yes
N4 C7 1.388(4) yes
N4 C5 1.346(4) yes
N5 C8 1.462(4) yes
N5 C9 1.351(4) yes
N5 C10 1.382(4) yes
N6 C11 1.390(4) yes
N6 C9 1.347(4) yes
N6 C12 1.457(4) yes
N7 C12 1.452(4) yes
N7 C13 1.351(4) yes
N7 C14 1.388(4) yes
N8 C16 1.456(4) yes
N8 C13 1.354(4) yes
N8 C15 1.382(4) yes
N10 C17 1.149(6) yes
C2 C3 1.339(5) no
C6 C7 1.337(4) no
C10 C11 1.338(4) no
C14 C15 1.344(5) no
C2 H2 0.9500 no
C3 H3 0.9500 no
C4 H4A 0.9900 no
C4 H4B 0.9900 no
C6 H6 0.9500 no
C7 H7 0.9500 no
C8 H8B 0.9900 no
C8 H8A 0.9900 no
C10 H10 0.9500 no
C11 H11 0.9500 no
C12 H12A 0.9900 no
C12 H12B 0.9900 no
C14 H14 0.9500 no
C15 H15 0.9500 no
C16 H16B 0.9900 no
C16 H16A 0.9900 no
C17 C18 1.443(7) no
C18 H18A 0.9800 no
C18 H18B 0.9800 no
C18 H18C 0.9800 no

loop_
_geom_torsion_atom_site_label_1
_geom_torsion_atom_site_label_2
_geom_torsion_atom_site_label_3
_geom_torsion_atom_site_label_4
_geom_torsion
_geom_torsion_publ_flag
N9 Fe1 C1 N1 -67.5(3) no
N9 Fe1 C1 N2 112.0(3) no
C5 Fe1 C1 N1 -172.4(3) no
C5 Fe1 C1 N2 7.1(3) no
C9 Fe1 C1 N1 111.6(3) no
C9 Fe1 C1 N2 -69.0(4) no
C13 Fe1 C1 N1 34.1(3) no
C13 Fe1 C1 N2 -146.4(3) no
N9 Fe1 C5 N3 -114.1(3) no
N9 Fe1 C5 N4 65.7(3) no
C1 Fe1 C5 N3 -7.8(3) no
C1 Fe1 C5 N4 172.0(3) no
C9 Fe1 C5 N3 145.5(3) no
C9 Fe1 C5 N4 -34.7(3) no
C13 Fe1 C5 N3 68.2(4) no
C13 Fe1 C5 N4 -112.0(3) no
N9 Fe1 C9 N5 -72.3(2) no
N9 Fe1 C9 N6 108.4(3) no
C1 Fe1 C9 N5 108.6(3) no
C1 Fe1 C9 N6 -70.7(4) no
C5 Fe1 C9 N5 32.5(2) no
C5 Fe1 C9 N6 -146.8(3) no
C13 Fe1 C9 N5 -174.1(2) no
C13 Fe1 C9 N6 6.6(3) no
N9 Fe1 C13 N7 -108.8(3) no
N9 Fe1 C13 N8 74.8(3) no
C1 Fe1 C13 N7 145.0(3) no
C1 Fe1 C13 N8 -31.4(3) no
C5 Fe1 C13 N7 68.9(4) no
C5 Fe1 C13 N8 -107.5(3) no
C9 Fe1 C13 N7 -8.2(3) no
C9 Fe1 C13 N8 175.5(3) no
C2 N1 C1 Fe1 179.5(2) no
C2 N1 C1 N2 -0.1(4) no
C16 N1 C1 Fe1 0.6(4) no
C16 N1 C1 N2 -179.0(3) no
C1 N1 C2 C3 0.2(4) no
C16 N1 C2 C3 179.1(3) no
C1 N1 C16 N8 -48.4(4) no
C2 N1 C16 N8 132.8(3) no
C3 N2 C1 Fe1 -179.7(3) no
C3 N2 C1 N1 -0.1(3) no
C4 N2 C1 Fe1 12.7(5) no
C4 N2 C1 N1 -167.8(3) no
C1 N2 C3 C2 0.2(4) no
C4 N2 C3 C2 168.4(3) no
C1 N2 C4 N3 -32.3(4) no
C3 N2 C4 N3 161.4(3) no
C5 N3 C4 N2 31.6(4) no
C6 N3 C4 N2 -161.1(3) no
C4 N3 C5 Fe1 -11.2(5) no
C4 N3 C5 N4 169.0(3) no
C6 N3 C5 Fe1 -179.8(2) no
C6 N3 C5 N4 0.4(3) no
C4 N3 C6 C7 -169.8(3) no
C5 N3 C6 C7 -0.8(4) no
C7 N4 C5 Fe1 -179.8(2) no
C7 N4 C5 N3 0.1(3) no
C8 N4 C5 Fe1 0.1(4) no
C8 N4 C5 N3 179.9(3) no
C5 N4 C7 C6 -0.6(4) no
C8 N4 C7 C6 179.6(3) no
C5 N4 C8 N5 47.4(4) no
C7 N4 C8 N5 -132.9(3) no
C9 N5 C8 N4 -49.7(4) no
C10 N5 C8 N4 134.1(3) no
C8 N5 C9 Fe1 3.9(4) no
C8 N5 C9 N6 -176.6(3) no
C10 N5 C9 Fe1 -179.3(2) no
C10 N5 C9 N6 0.2(3) no
C8 N5 C10 C11 176.9(3) no
C9 N5 C10 C11 0.3(4) no
C11 N6 C9 Fe1 178.9(2) no
C11 N6 C9 N5 -0.6(3) no
C12 N6 C9 Fe1 5.5(4) no
C12 N6 C9 N5 -174.0(3) no
C9 N6 C11 C10 0.8(4) no
C12 N6 C11 C10 174.7(3) no
C9 N6 C12 N7 -17.5(4) no
C11 N6 C12 N7 169.7(3) no
C13 N7 C12 N6 15.8(4) no
C14 N7 C12 N6 -170.0(3) no
C12 N7 C13 Fe1 -2.1(5) no
C12 N7 C13 N8 174.9(3) no
C14 N7 C13 Fe1 -176.8(3) no
C14 N7 C13 N8 0.1(4) no
C12 N7 C14 C15 -175.2(3) no
C13 N7 C14 C15 0.0(4) no
C15 N8 C13 Fe1 177.0(2) no
C15 N8 C13 N7 -0.2(4) no
C16 N8 C13 Fe1 -6.0(4) no
C16 N8 C13 N7 176.8(3) no
C13 N8 C15 C14 0.2(4) no
C16 N8 C15 C14 -176.7(3) no
C13 N8 C16 N1 51.5(4) no
C15 N8 C16 N1 -132.0(3) no
N1 C2 C3 N2 -0.3(4) no
N3 C6 C7 N4 0.8(4) no
N5 C10 C11 N6 -0.6(4) no
N7 C14 C15 N8 -0.1(4) no
